data_2023532
loop_
_publ_author_name
'Khojabaeva, Gulnaz'
'Torambetov, Batirbay'
'Gonnade, Rajesh G.'
'Uzakbergenova, Zamira'
'Rasulov, Abdusamat'
'Kadirova, Shakhnoza'

_publ_section_title
;
 Synthesis, crystal structure and Hirshfeld surface analysis of
 bis[2-amino-5-(ethylsulfanyl)-1,3,4-thiadiazol-3-ium]
 bis(perchlorato-\kO)bis(picolinato-\k2 N,O)copper(II)
;
_journal_coeditor_code TX2099
_journal_issue 7
_journal_name_full 'Acta Crystallographica Section E Crystallographic Communications'
_journal_paper_doi 10.1107/S2056989025004992
_journal_volume 81
_journal_year 2025
_chemical_formula_iupac '(C4 H8 N3 S2)2 [Cu (C6 H4 N1 O2)2 (Cl O4)2]'
_chemical_formula_moiety '2(C4 H8 N3 S2 +), C12 H8 Cl2 Cu N8 O12 S4'
_chemical_formula_sum 'C20 H24 Cl2 Cu N8 O12 S4'
_chemical_formula_weight 828.13
_chemical_name_systematic
;Bis[2-amino-5-(ethylsulfanyl)-1,3,4-thiadiazol-3-ium]
bis(perchlorato-\k<i>O</i>)bis(picolinato-\k^2^<i>N</i>,<i>O</i>)copper(II)
;
_space_group_crystal_system triclinic
_space_group_IT_number 2
_space_group_name_Hall '-P 1'
_space_group_name_H-M_alt 'P -1'
_atom_sites_solution_hydrogens geom
_audit_creation_method
;
Olex2 1.5
(compiled 2024.02.16 svn.r378c4104 for OlexSys, GUI svn.r6928)
;
_cell_angle_alpha 90.5220(10)
_cell_angle_beta 98.8180(10)
_cell_angle_gamma 99.4780(10)
_cell_formula_units_Z 1
_cell_length_a 6.3100(2)
_cell_length_b 9.8179(2)
_cell_length_c 13.3493(4)
_cell_measurement_reflns_used 9876
_cell_measurement_temperature 299(2)
_cell_measurement_theta_max 26.36
_cell_measurement_theta_min 2.57
_cell_volume 805.57(4)
_computing_cell_refinement
;
SAINT (Bruker, 2016)
;
_computing_data_collection
;
APEX3 (Bruker, 2016)
;
_computing_data_reduction
;
SAINT (Bruker, 2016)
;
_computing_molecular_graphics
;
Olex2 1.5 (Dolomanov <i>et al.</i>,  2009)
;
_computing_publication_material
;
Olex2 1.5 (Dolomanov <i>et al.</i>,  2009)
;
_computing_structure_refinement
;
<i>SHELXL2016/6</i> (Sheldrick, 2015<i>b</i>)
;
_computing_structure_solution
;
<i>SHELXT2018/2</i> (Sheldrick, 2015<i>a</i>)
;
_diffrn_ambient_temperature 299.00
_diffrn_detector_area_resol_mean 7.39
_diffrn_measured_fraction_theta_full 0.994
_diffrn_measured_fraction_theta_max 0.989
_diffrn_measurement_device '\k-geometry diffractometer'
_diffrn_measurement_device_type 'Bruker D8 VENTURE Kappa Duo PHOTON II CPAD'
_diffrn_measurement_method '\f and \w scans'
_diffrn_radiation_type MoK\a
_diffrn_radiation_wavelength 0.71073
_diffrn_reflns_av_R_equivalents 0.0574
_diffrn_reflns_av_unetI/netI 0.0303
_diffrn_reflns_limit_h_max 7
_diffrn_reflns_limit_h_min -7
_diffrn_reflns_limit_k_max 12
_diffrn_reflns_limit_k_min -12
_diffrn_reflns_limit_l_max 16
_diffrn_reflns_limit_l_min -16
_diffrn_reflns_number 28717
_diffrn_reflns_theta_full 25.242
_diffrn_reflns_theta_max 26.515
_diffrn_reflns_theta_min 2.566
_exptl_absorpt_coefficient_mu 1.174
_exptl_absorpt_correction_T_max 0.7454
_exptl_absorpt_correction_T_min 0.6328
_exptl_absorpt_correction_type multi-scan
_exptl_absorpt_process_details
;
(SADABS; Krause <i>et al.</i>,  2015)
;
_exptl_crystal_colour Green
_exptl_crystal_density_diffrn 1.707
_exptl_crystal_description Block
_exptl_crystal_F_000 420
_exptl_crystal_size_max 0.11
_exptl_crystal_size_mid 0.1
_exptl_crystal_size_min 0.06
_refine_diff_density_max 0.396
_refine_diff_density_min -0.304
_refine_ls_extinction_method none
_refine_ls_goodness_of_fit_ref 1.031
_refine_ls_hydrogen_treatment constr
_refine_ls_matrix_type full
_refine_ls_number_parameters 233
_refine_ls_number_reflns 3315
_refine_ls_number_restraints 24
_refine_ls_restrained_S_all 1.042
_refine_ls_R_factor_all 0.0401
_refine_ls_R_factor_gt 0.0347
_refine_ls_shift/su_max 0.000
_refine_ls_shift/su_mean 0.000
_refine_ls_structure_factor_coef Fsqd
_refine_ls_weighting_details 'w=1/[\s^2^(Fo^2^)+(0.0476P)^2^+0.4379P] where P=(Fo^2^+2Fc^2^)/3'
_refine_ls_weighting_scheme calc
_refine_ls_wR_factor_gt 0.0939
_refine_ls_wR_factor_ref 0.0992
_reflns_number_gt 2937
_reflns_number_total 3315
_reflns_threshold_expression 'I > 2\s(I)'
_cod_data_source_file tx2099.cif
_cod_data_source_block I
_cod_database_code 2023532
_shelx_space_group_comment
;
The symmetry employed for this shelxl refinement is uniquely defined
by the following loop, which should always be used as a source of
symmetry information in preference to the above space-group names.
They are only intended as comments.
;
_shelx_estimated_absorpt_t_min 0.882
_shelx_estimated_absorpt_t_max 0.933

loop_
_space_group_symop_operation_xyz
'x, y, z'
'-x, -y, -z'

loop_
_atom_site_type_symbol
_atom_site_label
_atom_site_fract_x
_atom_site_fract_y
_atom_site_fract_z
_atom_site_U_iso_or_equiv
_atom_site_adp_type
_atom_site_calc_flag
_atom_site_occupancy
_atom_site_disorder_assembly
_atom_site_disorder_group
Cu Cu1 0.500000 0.500000 0.000000 0.04229(13) Uani d 1 . .
S S1 -0.22380(12) 0.45846(8) 0.36426(6) 0.0638(2) Uani d 1 . .
S S2 -0.33608(16) 0.66980(10) 0.50029(7) 0.0859(3) Uani d 1 . .
Cl Cl1 0.55824(9) 0.20197(6) 0.16167(5) 0.05452(17) Uani d 1 . .
O O1 0.3708(2) 0.55987(16) 0.11468(13) 0.0472(4) Uani d 1 . .
O O2 0.4332(3) 0.72184(19) 0.23898(14) 0.0593(5) Uani d 1 . .
O O3 0.7223(4) 0.1767(2) 0.24227(18) 0.0776(6) Uani d 1 . .
O O4 0.4945(4) 0.0857(2) 0.0948(2) 0.0889(7) Uani d 1 . .
O O5 0.3737(4) 0.2359(3) 0.1990(2) 0.0906(7) Uani d 1 . .
O O6 0.6536(3) 0.3183(2) 0.10864(18) 0.0729(6) Uani d 1 . .
N N3 -0.0062(4) 0.7053(2) 0.39137(18) 0.0620(6) Uani d 1 . .
N N4 0.0747(4) 0.4205(3) 0.24606(18) 0.0657(6) Uani d 1 . .
H H4A 0.189153 0.449554 0.219641 0.079 Uiso calc 1 . .
H H4B 0.008829 0.336685 0.234388 0.079 Uiso calc 1 . .
N N1 0.7410(3) 0.65204(18) 0.05284(14) 0.0404(4) Uani d 1 . .
N N2 0.0878(3) 0.6329(2) 0.32667(16) 0.0558(5) Uani d 1 . .
H H2 0.200239 0.671103 0.301887 0.067 Uiso calc 1 . .
C C1 0.6886(3) 0.7281(2) 0.12672(16) 0.0400(4) Uani d 1 . .
C C2 0.8134(4) 0.8502(2) 0.16490(19) 0.0488(5) Uani d 1 . .
H H2A 0.772326 0.900672 0.215821 0.059 Uiso calc 1 . .
C C3 1.0027(4) 0.8970(3) 0.1258(2) 0.0541(6) Uani d 1 . .
H H3 1.089572 0.980444 0.149272 0.065 Uiso calc 1 . .
C C4 1.0600(4) 0.8186(3) 0.0522(2) 0.0521(6) Uani d 1 . .
H H4 1.188109 0.847296 0.026328 0.063 Uiso calc 1 . .
C C5 0.9263(3) 0.6967(2) 0.01687(18) 0.0471(5) Uani d 1 . .
H H5 0.965821 0.643983 -0.033273 0.057 Uiso calc 1 . .
C C6 0.4818(4) 0.6673(2) 0.16415(17) 0.0434(5) Uani d 1 . .
C C7 0.0006(4) 0.5040(3) 0.30408(18) 0.0503(5) Uani d 1 . .
C C8 -0.1698(4) 0.6261(3) 0.4178(2) 0.0572(6) Uani d 1 . .
C C9 -0.218(3) 0.8510(10) 0.5248(9) 0.089(3) Uani d 0.5 A 1
H H9B -0.063195 0.856523 0.546730 0.106 Uiso calc 0.5 A 1
H H9A -0.236435 0.897343 0.460917 0.106 Uiso calc 0.5 A 1
C C10 -0.299(2) 0.9253(9) 0.5957(8) 0.124(4) Uani d 0.5 A 1
H H10A -0.232139 1.020680 0.596917 0.186 Uiso calc 0.5 A 1
H H10B -0.265597 0.888642 0.661633 0.186 Uiso calc 0.5 A 1
H H10C -0.453377 0.917710 0.577437 0.186 Uiso calc 0.5 A 1
C C9A -0.297(3) 0.869(2) 0.4976(17) 0.180(9) Uani d 0.5 A 2
H H9AA -0.241457 0.906202 0.437962 0.215 Uiso calc 0.5 A 2
H H9AB -0.424855 0.906473 0.508259 0.215 Uiso calc 0.5 A 2
C C10A -0.135(3) 0.878(2) 0.5860(14) 0.169(6) Uani d 0.5 A 2

loop_
_atom_site_aniso_label
_atom_site_aniso_U_11
_atom_site_aniso_U_22
_atom_site_aniso_U_33
_atom_site_aniso_U_12
_atom_site_aniso_U_13
_atom_site_aniso_U_23
Cu1 0.0311(2) 0.0428(2) 0.0522(2) -0.00334(14) 0.01479(15) -0.00666(16)
S1 0.0555(4) 0.0684(4) 0.0696(4) -0.0064(3) 0.0344(3) -0.0101(3)
S2 0.0874(6) 0.0956(6) 0.0854(6) 0.0158(5) 0.0478(5) -0.0145(5)
Cl1 0.0440(3) 0.0499(3) 0.0709(4) 0.0048(2) 0.0168(3) -0.0048(3)
O1 0.0375(8) 0.0445(8) 0.0598(9) -0.0041(6) 0.0203(7) -0.0047(7)
O2 0.0535(10) 0.0640(11) 0.0612(10) -0.0048(8) 0.0277(8) -0.0129(8)
O3 0.0809(14) 0.0635(12) 0.0845(14) 0.0103(10) 0.0026(11) 0.0113(10)
O4 0.0774(15) 0.0731(14) 0.1099(18) -0.0060(11) 0.0173(13) -0.0357(13)
O5 0.0708(14) 0.0922(16) 0.123(2) 0.0205(12) 0.0520(14) 0.0009(14)
O6 0.0512(11) 0.0727(12) 0.0931(15) 0.0042(9) 0.0114(10) 0.0221(11)
N3 0.0627(14) 0.0594(13) 0.0663(14) 0.0038(10) 0.0249(11) -0.0047(10)
N4 0.0539(13) 0.0712(14) 0.0735(15) -0.0049(11) 0.0320(11) -0.0152(12)
N1 0.0308(8) 0.0420(9) 0.0477(10) 0.0006(7) 0.0104(7) -0.0008(7)
N2 0.0483(11) 0.0608(12) 0.0595(12) 0.0003(9) 0.0222(10) 0.0002(10)
C1 0.0336(10) 0.0408(10) 0.0459(11) 0.0036(8) 0.0104(8) 0.0037(9)
C2 0.0479(13) 0.0439(12) 0.0541(13) 0.0015(9) 0.0137(10) -0.0053(10)
C3 0.0463(13) 0.0447(12) 0.0662(15) -0.0089(10) 0.0115(11) -0.0027(11)
C4 0.0361(11) 0.0539(13) 0.0639(14) -0.0057(9) 0.0147(10) 0.0025(11)
C5 0.0343(11) 0.0526(12) 0.0543(13) 0.0006(9) 0.0143(9) -0.0026(10)
C6 0.0379(11) 0.0455(11) 0.0484(12) 0.0040(9) 0.0152(9) 0.0027(9)
C7 0.0390(12) 0.0634(14) 0.0485(12) 0.0019(10) 0.0143(10) -0.0012(10)
C8 0.0541(14) 0.0659(15) 0.0543(14) 0.0088(12) 0.0187(11) -0.0031(12)
C9 0.127(7) 0.068(4) 0.079(5) 0.030(4) 0.030(5) -0.018(4)
C10 0.186(10) 0.082(5) 0.125(7) 0.023(6) 0.089(7) -0.013(5)
C9A 0.159(12) 0.198(12) 0.192(12) 0.038(8) 0.054(8) -0.039(8)
C10A 0.175(12) 0.194(13) 0.141(11) 0.025(11) 0.041(10) 0.023(10)

loop_
_atom_type_symbol
_atom_type_description
_atom_type_scat_dispersion_real
_atom_type_scat_dispersion_imag
_atom_type_scat_source
C C 0.0033 0.0016 'International Tables Vol C Tables 4.2.6.8 and 6.1.1.4'
H H 0.0000 0.0000 'International Tables Vol C Tables 4.2.6.8 and 6.1.1.4'
Cl Cl 0.1484 0.1585 'International Tables Vol C Tables 4.2.6.8 and 6.1.1.4'
Cu Cu 0.3201 1.2651 'International Tables Vol C Tables 4.2.6.8 and 6.1.1.4'
N N 0.0061 0.0033 'International Tables Vol C Tables 4.2.6.8 and 6.1.1.4'
O O 0.0106 0.0060 'International Tables Vol C Tables 4.2.6.8 and 6.1.1.4'
S S 0.1246 0.1234 'International Tables Vol C Tables 4.2.6.8 and 6.1.1.4'

loop_
_geom_angle_atom_site_label_1
_geom_angle_atom_site_label_2
_geom_angle_atom_site_label_3
_geom_angle_site_symmetry_1
_geom_angle_site_symmetry_3
_geom_angle
_geom_angle_publ_flag
O1 Cu1 O1 2_665 . 180.0 ?
O1 Cu1 N1 . 2_665 97.01(7) ?
O1 Cu1 N1 . . 82.99(7) ?
O1 Cu1 N1 2_665 2_665 82.99(7) ?
O1 Cu1 N1 2_665 . 97.01(7) ?
N1 Cu1 N1 2_665 . 180.0 ?
C7 S1 C8 . . 87.51(12) ?
C8 S2 C9 . . 99.3(4) ?
C8 S2 C9A . . 103.8(7) ?
O3 Cl1 O6 . . 106.67(13) ?
O4 Cl1 O3 . . 110.34(15) ?
O4 Cl1 O5 . . 109.73(15) ?
O4 Cl1 O6 . . 109.64(16) ?
O5 Cl1 O3 . . 111.56(16) ?
O5 Cl1 O6 . . 108.82(14) ?
C6 O1 Cu1 . . 114.18(13) ?
C8 N3 N2 . . 109.2(2) ?
H4A N4 H4B . . 120.0 ?
C7 N4 H4A . . 120.0 ?
C7 N4 H4B . . 120.0 ?
C1 N1 Cu1 . . 111.77(13) ?
C5 N1 Cu1 . . 129.29(15) ?
C5 N1 C1 . . 118.30(19) ?
N3 N2 H2 . . 121.1 ?
C7 N2 N3 . . 117.7(2) ?
C7 N2 H2 . . 121.1 ?
N1 C1 C2 . . 122.9(2) ?
N1 C1 C6 . . 114.28(18) ?
C2 C1 C6 . . 122.8(2) ?
C1 C2 H2A . . 120.8 ?
C1 C2 C3 . . 118.4(2) ?
C3 C2 H2A . . 120.8 ?
C2 C3 H3 . . 120.4 ?
C4 C3 C2 . . 119.1(2) ?
C4 C3 H3 . . 120.4 ?
C3 C4 H4 . . 120.3 ?
C3 C4 C5 . . 119.5(2) ?
C5 C4 H4 . . 120.3 ?
N1 C5 C4 . . 121.8(2) ?
N1 C5 H5 . . 119.1 ?
C4 C5 H5 . . 119.1 ?
O1 C6 C1 . . 115.90(19) ?
O2 C6 O1 . . 125.3(2) ?
O2 C6 C1 . . 118.8(2) ?
N4 C7 S1 . . 124.9(2) ?
N2 C7 S1 . . 110.12(18) ?
N2 C7 N4 . . 125.0(2) ?
S2 C8 S1 . . 118.33(16) ?
N3 C8 S1 . . 115.4(2) ?
N3 C8 S2 . . 126.3(2) ?
S2 C9 H9B . . 107.8 ?
S2 C9 H9A . . 107.8 ?
H9B C9 H9A . . 107.1 ?
C10 C9 S2 . . 118.0(9) ?
C10 C9 H9B . . 107.8 ?
C10 C9 H9A . . 107.8 ?
C9 C10 H10A . . 109.5 ?
C9 C10 H10B . . 109.5 ?
C9 C10 H10C . . 109.5 ?
H10A C10 H10B . . 109.5 ?
H10A C10 H10C . . 109.5 ?
H10B C10 H10C . . 109.5 ?
S2 C9A H9AA . . 113.7 ?
S2 C9A H9AB . . 113.7 ?
H9AA C9A H9AB . . 110.9 ?
C10A C9A S2 . . 89.9(15) ?
C10A C9A H9AA . . 113.7 ?
C10A C9A H9AB . . 113.7 ?

loop_
_geom_bond_atom_site_label_1
_geom_bond_atom_site_label_2
_geom_bond_site_symmetry_2
_geom_bond_distance
_geom_bond_publ_flag
Cu1 O1 2_665 1.9693(15) ?
Cu1 O1 . 1.9693(15) ?
Cu1 N1 . 1.9854(17) ?
Cu1 N1 2_665 1.9854(17) ?
S1 C7 . 1.731(2) ?
S1 C8 . 1.748(3) ?
S2 C8 . 1.730(3) ?
S2 C9 . 1.818(10) ?
S2 C9A . 1.93(2) ?
Cl1 O3 . 1.428(2) ?
Cl1 O4 . 1.408(2) ?
Cl1 O5 . 1.421(2) ?
Cl1 O6 . 1.444(2) ?
O1 C6 . 1.281(3) ?
O2 C6 . 1.231(3) ?
N3 N2 . 1.374(3) ?
N3 C8 . 1.284(3) ?
N4 H4A . 0.8600 ?
N4 H4B . 0.8600 ?
N4 C7 . 1.310(3) ?
N1 C1 . 1.344(3) ?
N1 C5 . 1.341(3) ?
N2 H2 . 0.8600 ?
N2 C7 . 1.307(3) ?
C1 C2 . 1.368(3) ?
C1 C6 . 1.503(3) ?
C2 H2A . 0.9300 ?
C2 C3 . 1.387(3) ?
C3 H3 . 0.9300 ?
C3 C4 . 1.369(4) ?
C4 H4 . 0.9300 ?
C4 C5 . 1.379(3) ?
C5 H5 . 0.9300 ?
C9 H9B . 0.9700 ?
C9 H9A . 0.9700 ?
C9 C10 . 1.394(12) ?
C10 H10A . 0.9600 ?
C10 H10B . 0.9600 ?
C10 H10C . 0.9600 ?
C9A H9AA . 0.9700 ?
C9A H9AB . 0.9700 ?
C9A C10A . 1.43(2) ?

loop_
_geom_hbond_atom_site_label_D
_geom_hbond_atom_site_label_H
_geom_hbond_atom_site_label_A
_geom_hbond_site_symmetry_A
_geom_hbond_distance_DH
_geom_hbond_distance_HA
_geom_hbond_distance_DA
_geom_hbond_angle_DHA
N4 H4A O1 . 0.86 2.14 2.940(3) 155.6
N4 H4A O5 . 0.86 2.59 2.951(3) 106.2
N4 H4B O3 1_455 0.86 2.21 2.981(3) 149.6
N4 H4B O6 1_455 0.86 2.57 3.005(3) 112.7
N2 H2 O2 . 0.86 1.81 2.656(3) 169.9

loop_
_geom_torsion_atom_site_label_1
_geom_torsion_atom_site_label_2
_geom_torsion_atom_site_label_3
_geom_torsion_atom_site_label_4
_geom_torsion_site_symmetry_1
_geom_torsion_site_symmetry_2
_geom_torsion_site_symmetry_3
_geom_torsion_site_symmetry_4
_geom_torsion
_geom_torsion_publ_flag
Cu1 O1 C6 O2 . . . . -179.2(2) ?
Cu1 O1 C6 C1 . . . . -0.1(2) ?
Cu1 N1 C1 C2 . . . . -170.09(18) ?
Cu1 N1 C1 C6 . . . . 10.1(2) ?
Cu1 N1 C5 C4 . . . . 168.70(18) ?
N3 N2 C7 S1 . . . . 0.7(3) ?
N3 N2 C7 N4 . . . . -178.0(3) ?
N1 C1 C2 C3 . . . . -0.3(4) ?
N1 C1 C6 O1 . . . . -6.9(3) ?
N1 C1 C6 O2 . . . . 172.3(2) ?
N2 N3 C8 S1 . . . . -1.0(3) ?
N2 N3 C8 S2 . . . . 178.7(2) ?
C1 N1 C5 C4 . . . . -1.3(3) ?
C1 C2 C3 C4 . . . . -1.2(4) ?
C2 C1 C6 O1 . . . . 173.3(2) ?
C2 C1 C6 O2 . . . . -7.5(3) ?
C2 C3 C4 C5 . . . . 1.5(4) ?
C3 C4 C5 N1 . . . . -0.2(4) ?
C5 N1 C1 C2 . . . . 1.6(3) ?
C5 N1 C1 C6 . . . . -178.19(19) ?
C6 C1 C2 C3 . . . . 179.4(2) ?
C7 S1 C8 S2 . . . . -178.53(18) ?
C7 S1 C8 N3 . . . . 1.2(2) ?
C8 S1 C7 N4 . . . . 177.7(3) ?
C8 S1 C7 N2 . . . . -1.0(2) ?
C8 S2 C9 C10 . . . . -175.6(12) ?
C8 N3 N2 C7 . . . . 0.2(3) ?
C9 S2 C8 S1 . . . . -176.8(5) ?
C9 S2 C8 N3 . . . . 3.5(6) ?
C9A S2 C8 S1 . . . . -158.3(6) ?
C9A S2 C8 N3 . . . . 22.0(7) ?
